data_2219327
loop_
_publ_author_name
'Nakaema, Kosuke'
'Okamoto, Akiko'
'Maruyama, Satoshi'
'Noguchi, Keiichi'
'Yonezawa, Noriyuki'

_publ_section_title
;
 2,2'-Dimethoxybiphenyl
;
_journal_coeditor_code FL2209
_journal_issue 9
_journal_name_full 'Acta Crystallographica Section E'
_journal_page_first o1731
_journal_paper_doi 10.1107/S1600536808025178
_journal_volume 64
_journal_year 2008
_chemical_formula_iupac 'C14 H14 O2'
_chemical_formula_moiety 'C14 H14 O2'
_chemical_formula_sum 'C14 H14 O2'
_chemical_formula_weight 214.25
_chemical_melting_point_gt 427.0
_chemical_melting_point_lt 427.5
_chemical_name_systematic
;
2,2'-Dimethoxybiphenyl
;
_space_group_IT_number 92
_symmetry_cell_setting tetragonal
_symmetry_space_group_name_Hall 'P 4abw 2nw'
_symmetry_space_group_name_H-M 'P 41 21 2'
_atom_sites_solution_hydrogens difmap
_atom_sites_solution_primary direct
_atom_sites_solution_secondary difmap
_cell_angle_alpha 90.00
_cell_angle_beta 90.00
_cell_angle_gamma 90.00
_cell_formula_units_Z 4
_cell_length_a 7.39307(13)
_cell_length_b 7.39307(13)
_cell_length_c 20.1623(4)
_cell_measurement_reflns_used 19640
_cell_measurement_temperature 193
_cell_measurement_theta_max 68.2
_cell_measurement_theta_min 4.4
_cell_volume 1102.02(4)
_computing_cell_refinement 'PROCESS-AUTO (Rigaku, 1998)'
_computing_data_collection 'PROCESS-AUTO (Rigaku, 1998)'
_computing_data_reduction 'CrystalStructure (Rigaku/MSC, 2004)'
_computing_molecular_graphics 'ORTEPIII  (Burnett & Johnson, 1996)'
_computing_publication_material 'SHELXL97 (Sheldrick, 2008)'
_computing_structure_refinement 'SHELXL97 (Sheldrick, 2008)'
_computing_structure_solution 'SIR2004 (Burla <i>et al.</i>,  2005)'
_diffrn_ambient_temperature 193
_diffrn_detector_area_resol_mean 10.00
_diffrn_measured_fraction_theta_full 1.000
_diffrn_measured_fraction_theta_max 1.000
_diffrn_measurement_device_type 'Rigaku R-AXIS RAPID'
_diffrn_measurement_method \w
_diffrn_radiation_monochromator graphite
_diffrn_radiation_source 'rotating anode'
_diffrn_radiation_type CuK\a
_diffrn_radiation_wavelength 1.54187
_diffrn_reflns_av_R_equivalents 0.0238
_diffrn_reflns_av_sigmaI/netI 0.0053
_diffrn_reflns_limit_h_max 8
_diffrn_reflns_limit_h_min -8
_diffrn_reflns_limit_k_max 8
_diffrn_reflns_limit_k_min -8
_diffrn_reflns_limit_l_max 24
_diffrn_reflns_limit_l_min -24
_diffrn_reflns_number 20356
_diffrn_reflns_theta_full 68.18
_diffrn_reflns_theta_max 68.18
_diffrn_reflns_theta_min 6.38
_exptl_absorpt_coefficient_mu 0.681
_exptl_absorpt_correction_T_max 0.934
_exptl_absorpt_correction_T_min 0.813
_exptl_absorpt_correction_type numerical
_exptl_absorpt_process_details '(NUMABS; Higashi, 1999)'
_exptl_crystal_colour colorless
_exptl_crystal_density_diffrn 1.291
_exptl_crystal_density_method 'not measured'
_exptl_crystal_description block
_exptl_crystal_F_000 456
_exptl_crystal_size_max 0.40
_exptl_crystal_size_mid 0.20
_exptl_crystal_size_min 0.10
_refine_diff_density_max 0.149
_refine_diff_density_min -0.111
_refine_ls_extinction_coef 0.0079(11)
_refine_ls_extinction_expression Fc^*^=kFc[1+0.001xFc^2^\l^3^/sin(2\q)]^-1/4^
_refine_ls_extinction_method 'SHELXL97 (Sheldrick, 2008)'
_refine_ls_goodness_of_fit_ref 1.141
_refine_ls_hydrogen_treatment constr
_refine_ls_matrix_type full
_refine_ls_number_parameters 75
_refine_ls_number_reflns 651
_refine_ls_number_restraints 0
_refine_ls_restrained_S_all 1.141
_refine_ls_R_factor_all 0.0246
_refine_ls_R_factor_gt 0.0243
_refine_ls_shift/su_max 0.000
_refine_ls_shift/su_mean 0.000
_refine_ls_structure_factor_coef Fsqd
_refine_ls_weighting_details 'calc w=1/[\s^2^(Fo^2^)+(0.0428P)^2^+0.1367P] where P=(Fo^2^+2Fc^2^)/3'
_refine_ls_weighting_scheme calc
_refine_ls_wR_factor_gt 0.0707
_refine_ls_wR_factor_ref 0.0709
_reflns_number_gt 640
_reflns_number_total 651
_reflns_threshold_expression I>2\s(I)
_cod_data_source_file fl2209.cif
_cod_data_source_block I
_cod_database_code 2219327
_cod_database_fobs_code 2219327

loop_
_symmetry_equiv_pos_site_id
_symmetry_equiv_pos_as_xyz
1 +X,+Y,+Z
2 1/2-Y,1/2+X,1/4+Z
3 -X,-Y,1/2+Z
4 1/2+Y,1/2-X,3/4+Z
5 1/2-X,1/2+Y,1/4-Z
6 +Y,+X,-Z
7 1/2+X,1/2-Y,3/4-Z
8 -Y,-X,1/2-Z

loop_
_atom_site_type_symbol
_atom_site_label
_atom_site_fract_x
_atom_site_fract_y
_atom_site_fract_z
_atom_site_U_iso_or_equiv
_atom_site_adp_type
_atom_site_calc_flag
_atom_site_refinement_flags
_atom_site_occupancy
O O1 0.41372(12) 0.38528(13) 0.07663(4) 0.0307(3) Uani d . 1
C C1 0.64788(17) 0.51523(17) 0.01376(5) 0.0237(3) Uani d . 1
C C2 0.59201(17) 0.38066(18) 0.05852(6) 0.0249(3) Uani d . 1
C C3 0.71465(19) 0.25505(19) 0.08287(6) 0.0297(3) Uani d . 1
H H3 0.6753 0.1627 0.1123 0.036 Uiso calc R 1
C C4 0.89583(18) 0.2648(2) 0.06399(7) 0.0332(4) Uani d . 1
H H4 0.9793 0.1774 0.0800 0.040 Uiso calc R 1
C C5 0.95499(19) 0.4005(2) 0.02208(6) 0.0338(4) Uani d . 1
H H5 1.0792 0.4093 0.0105 0.041 Uiso calc R 1
C C6 0.83034(18) 0.52435(19) -0.00291(6) 0.0290(3) Uani d . 1
H H6 0.8708 0.6171 -0.0320 0.035 Uiso calc R 1
C C7 0.3605(2) 0.2711(2) 0.13032(7) 0.0364(4) Uani d . 1
H H7A 0.2347 0.2969 0.1423 0.044 Uiso calc R 1
H H7B 0.4388 0.2939 0.1686 0.044 Uiso calc R 1
H H7C 0.3715 0.1442 0.1169 0.044 Uiso calc R 1

loop_
_atom_site_aniso_label
_atom_site_aniso_U_11
_atom_site_aniso_U_22
_atom_site_aniso_U_33
_atom_site_aniso_U_12
_atom_site_aniso_U_13
_atom_site_aniso_U_23
O1 0.0242(5) 0.0351(6) 0.0327(5) 0.0000(4) 0.0018(4) 0.0101(4)
C1 0.0259(7) 0.0252(7) 0.0201(6) -0.0028(5) -0.0028(5) -0.0028(5)
C2 0.0244(6) 0.0274(7) 0.0229(6) -0.0016(5) -0.0030(5) -0.0025(5)
C3 0.0327(7) 0.0281(7) 0.0282(6) -0.0012(6) -0.0051(5) 0.0031(6)
C4 0.0299(7) 0.0359(8) 0.0339(7) 0.0067(6) -0.0073(6) -0.0019(6)
C5 0.0238(7) 0.0462(9) 0.0313(7) 0.0004(6) -0.0014(5) -0.0038(6)
C6 0.0284(7) 0.0350(8) 0.0237(6) -0.0048(6) -0.0004(6) -0.0009(6)
C7 0.0351(8) 0.0410(9) 0.0331(6) -0.0020(6) 0.0055(6) 0.0094(6)

loop_
_atom_type_symbol
_atom_type_description
_atom_type_scat_dispersion_real
_atom_type_scat_dispersion_imag
_atom_type_scat_source
C C 0.0181 0.0091 'International Tables Vol C Tables 4.2.6.8 and 6.1.1.4'
H H 0.0000 0.0000 'International Tables Vol C Tables 4.2.6.8 and 6.1.1.4'
O O 0.0492 0.0322 'International Tables Vol C Tables 4.2.6.8 and 6.1.1.4'

loop_
_geom_angle_atom_site_label_1
_geom_angle_atom_site_label_2
_geom_angle_atom_site_label_3
_geom_angle_site_symmetry_3
_geom_angle
C2 O1 C7 . 116.93(11)
C6 C1 C2 . 118.31(12)
C6 C1 C1 6 120.99(10)
C2 C1 C1 6 120.69(10)
O1 C2 C3 . 123.49(12)
O1 C2 C1 . 115.90(11)
C3 C2 C1 . 120.60(12)
C2 C3 C4 . 119.78(13)
C2 C3 H3 . 120.1
C4 C3 H3 . 120.1
C5 C4 C3 . 120.53(13)
C5 C4 H4 . 119.7
C3 C4 H4 . 119.7
C4 C5 C6 . 119.25(14)
C4 C5 H5 . 120.4
C6 C5 H5 . 120.4
C1 C6 C5 . 121.46(13)
C1 C6 H6 . 119.3
C5 C6 H6 . 119.3
O1 C7 H7A . 109.5
O1 C7 H7B . 109.5
H7A C7 H7B . 109.5
O1 C7 H7C . 109.5
H7A C7 H7C . 109.5
H7B C7 H7C . 109.5

loop_
_geom_bond_atom_site_label_1
_geom_bond_atom_site_label_2
_geom_bond_site_symmetry_2
_geom_bond_distance
O1 C2 . 1.3682(16)
O1 C7 . 1.4279(16)
C1 C6 . 1.3918(18)
C1 C2 . 1.4053(18)
C1 C1 6 1.494(3)
C2 C3 . 1.3876(18)
C3 C4 . 1.3944(19)
C3 H3 . 0.9500
C4 C5 . 1.383(2)
C4 H4 . 0.9500
C5 C6 . 1.393(2)
C5 H5 . 0.9500
C6 H6 . 0.9500
C7 H7A . 0.9800
C7 H7B . 0.9800
C7 H7C . 0.9800

loop_
_geom_hbond_atom_site_label_D
_geom_hbond_atom_site_label_H
_geom_hbond_atom_site_label_A
_geom_hbond_site_symmetry_A
_geom_hbond_distance_DH
_geom_hbond_distance_HA
_geom_hbond_distance_DA
_geom_hbond_angle_DHA
C3 H3 Cg1 5_645 0.95 2.85 3.7266(14) 154

loop_
_geom_torsion_atom_site_label_1
_geom_torsion_atom_site_label_2
_geom_torsion_atom_site_label_3
_geom_torsion_atom_site_label_4
_geom_torsion_site_symmetry_1
_geom_torsion
C7 O1 C2 C3 . 9.30(18)
C7 O1 C2 C1 . -169.45(11)
C6 C1 C2 O1 . 175.77(11)
C1 C1 C2 O1 6 -2.66(18)
C6 C1 C2 C3 . -3.02(18)
C1 C1 C2 C3 6 178.54(12)
O1 C2 C3 C4 . -177.22(12)
C1 C2 C3 C4 . 1.5(2)
C2 C3 C4 C5 . 1.1(2)
C3 C4 C5 C6 . -2.1(2)
C2 C1 C6 C5 . 2.0(2)
C1 C1 C6 C5 6 -179.53(12)
C4 C5 C6 C1 . 0.5(2)
